data_4113388
loop_
_publ_author_name
'Carsten Schmuck'
'Wolfgang Wienand'

_publ_section_title
;
 Highly Stable Self-Assembly in Water: Ion Pair Driven Dimerization of a
 Guanidiniocarbonyl Pyrrole Carboxylate Zwitterion
;
_journal_name_full 'Journal of the American Chemical Society'
_journal_page_first 452
_journal_page_last 459
_journal_paper_doi 10.1021/ja028485+
_journal_volume 125
_journal_year 2003
_chemical_formula_sum 'C19 H32 N7 O4 P'
_chemical_formula_weight 453.480
_space_group_IT_number 2
_symmetry_cell_setting triclinic
_symmetry_Int_Tables_number 2
_symmetry_space_group_name_Hall '-P 1'
_symmetry_space_group_name_H-M 'P -1'
_audit_creation_date 02-09-09
_audit_creation_method 'Created with Diamond v2.0'
_audit_update_record 02-09-09
_cell_angle_alpha 110.13(1)
_cell_angle_beta 92.23(1)
_cell_angle_gamma 112.60(1)
_cell_formula_units_Z 2
_cell_length_a 10.462(1)
_cell_length_b 10.576(1)
_cell_length_c 11.877(1)
_cell_volume 1116.7(2)
_cod_data_source_file ja0284852B-3_s3_1.cif
_cod_data_source_block compound_2
_cod_original_cell_volume 1116.7(82)
_cod_original_sg_symbol_Hall -P_1
_cod_original_formula_sum 'P N7 O4 C19 H32'
_cod_database_code 4113388

loop_
_symmetry_equiv_pos_as_xyz
'x, y, z'
'-x, -y, -z'

loop_
_atom_site_aniso_label
_atom_site_aniso_U_11
_atom_site_aniso_U_22
_atom_site_aniso_U_33
_atom_site_aniso_U_12
_atom_site_aniso_U_13
_atom_site_aniso_U_23
P1 0.05203 0.04973 0.05093 0.02029 0.00726 0.02049
N2 0.04148 0.02524 0.04389 0.00727 -0.00542 0.00858
O3 0.05825 0.05401 0.04944 0.01746 0.01016 0.02226
O4 0.06106 0.03870 0.05993 0.01180 -0.01353 0.01834
O5 0.07673 0.03808 0.05514 0.00389 -0.03104 0.00529
N6 0.04810 0.03318 0.03751 0.00597 -0.01114 0.00760
O7 0.09518 0.02888 0.06483 0.00917 -0.03815 0.00776
N8 0.06249 0.04057 0.05416 0.01187 -0.01424 0.01737
N9 0.05293 0.04640 0.04169 0.00654 -0.01323 0.01573
C10 0.04723 0.03199 0.04609 0.01273 -0.00405 0.01216
N11 0.05686 0.05073 0.06541 0.02121 -0.00972 0.00996
C12 0.04266 0.02978 0.04409 0.00739 -0.00327 0.01113
C13 0.04380 0.03218 0.03972 0.00433 -0.00465 0.00805
C14 0.03866 0.04273 0.03959 0.00940 0.00051 0.01494
C15 0.05845 0.02909 0.05344 0.00599 -0.01381 0.00809
C16 0.04451 0.03957 0.04312 0.00528 -0.00475 0.01125
C17 0.05843 0.03084 0.05809 0.00836 -0.00949 0.01643
N18 0.07689 0.04993 0.09175 0.02440 0.03859 0.03175
N19 0.06014 0.10135 0.05180 0.04327 0.01277 0.02756
C20 0.09250 0.21162 0.06762 0.08473 0.02632 0.04713
C21 0.06201 0.08680 0.06853 0.03358 0.00537 0.02446
C22 0.05619 0.07608 0.07016 0.02357 -0.00749 0.01333
C23 0.09188 0.05375 0.09773 0.03074 -0.01569 0.00136
C24 0.14440 0.05639 0.16461 0.04531 0.07433 0.05281
C25 0.11773 0.09486 0.05059 0.03321 0.01683 0.02295
C26 0.09606 0.12647 0.09639 0.06219 -0.00110 0.05360
C27 0.10177 0.07566 0.13438 0.02263 0.04390 0.05794
C28 0.16790 0.06780 0.21948 0.06289 -0.05208 0.02425
C29 0.09336 0.12755 0.06455 0.05970 -0.00184 0.02125
C30 0.14074 0.07575 0.14162 0.04454 0.08590 0.06444
C31 0.07817 0.05619 0.09446 0.01694 0.02709 0.01731

loop_
_atom_site_label
_atom_site_type_symbol
_atom_site_fract_x
_atom_site_fract_y
_atom_site_fract_z
_atom_site_occupancy
_atom_site_symmetry_multiplicity
_atom_site_Wyckoff_symbol
_atom_site_calc_flag
_atom_site_thermal_displace_type
_atom_site_U_iso_or_equiv
P1 P 0.6322 0.3890 0.2862 1.000 2 i d Uani ?
N2 N 1.1136 0.7288 0.1105 1.000 2 i d Uani ?
O3 O 0.5294 0.3715 0.3685 1.000 2 i d Uani ?
O4 O 0.9083 0.7315 -0.1348 1.000 2 i d Uani ?
O5 O 1.3804 0.9382 0.3878 1.000 2 i d Uani ?
N6 N 1.2680 0.6850 0.2912 1.000 2 i d Uani ?
O7 O 0.9120 0.5446 -0.0932 1.000 2 i d Uani ?
N8 N 1.2910 0.5051 0.3454 1.000 2 i d Uani ?
N9 N 1.4275 0.7497 0.4673 1.000 2 i d Uani ?
C10 C 0.9514 0.6805 -0.0701 1.000 2 i d Uani ?
N11 N 0.7383 0.3073 0.2793 1.000 2 i d Uani ?
C12 C 1.0604 0.7840 0.0429 1.000 2 i d Uani ?
C13 C 1.2132 0.8434 0.2096 1.000 2 i d Uani ?
C14 C 1.3309 0.6490 0.3703 1.000 2 i d Uani ?
C15 C 1.2213 0.9747 0.2025 1.000 2 i d Uani ?
H15 H 1.2702 1.0681 0.2604 1.000 2 i d Uiso 0.06730
C16 C 1.2933 0.8277 0.3018 1.000 2 i d Uani ?
C17 C 1.1254 0.9382 0.0998 1.000 2 i d Uani ?
H17 H 1.1152 1.0122 0.0699 1.000 2 i d Uiso 0.05498
N18 N 0.7369 0.5656 0.3318 1.000 2 i d Uani ?
N19 N 0.5478 0.3176 0.1454 1.000 2 i d Uani ?
C20 C 0.6045 0.2781 0.0352 1.000 2 i d Uani ?
H20A H 0.6052 0.1814 0.0150 1.000 2 i d Uiso 0.04000
H20B H 0.7004 0.3509 0.0469 1.000 2 i d Uiso 0.04000
C21 C 0.4129 0.3199 0.1143 1.000 2 i d Uani ?
H21A H 0.4211 0.4210 0.1464 1.000 2 i d Uiso 0.04000
H21B H 0.3412 0.2613 0.1478 1.000 2 i d Uiso 0.04000
C22 C 0.8716 0.3697 0.3646 1.000 2 i d Uani ?
H22A H 0.8684 0.4354 0.4439 1.000 2 i d Uiso 0.04000
H22B H 0.9492 0.4256 0.3341 1.000 2 i d Uiso 0.04000
C23 C 0.6842 0.1441 0.2281 1.000 2 i d Uani ?
H23A H 0.5924 0.0990 0.2471 1.000 2 i d Uiso 0.04000
H23B H 0.6758 0.1059 0.1399 1.000 2 i d Uiso 0.04000
C24 C 0.8039 0.8180 0.4133 1.000 2 i d Uani ?
H24A H 0.8628 0.8975 0.4895 1.000 2 i d Uiso 0.04000
H24B H 0.7372 0.8477 0.3832 1.000 2 i d Uiso 0.04000
C25 C 0.5130 0.2751 -0.0620 1.000 2 i d Uani ?
H25A H 0.4985 0.1931 -0.1380 1.000 2 i d Uiso 0.04000
H25B H 0.5537 0.3673 -0.0747 1.000 2 i d Uiso 0.04000
C26 C 0.8892 0.2427 0.3741 1.000 2 i d Uani ?
H26A H 0.9825 0.2499 0.3619 1.000 2 i d Uiso 0.04000
H26B H 0.8790 0.2415 0.4546 1.000 2 i d Uiso 0.04000
C27 C 0.8906 0.7873 0.3237 1.000 2 i d Uani ?
H27A H 0.8849 0.8306 0.2648 1.000 2 i d Uiso 0.04000
H27B H 0.9885 0.8299 0.3640 1.000 2 i d Uiso 0.04000
C28 C 0.7866 0.1139 0.2850 1.000 2 i d Uani ?
H28A H 0.7393 0.0439 0.3218 1.000 2 i d Uiso 0.04000
H28B H 0.8311 0.0685 0.2233 1.000 2 i d Uiso 0.04000
C29 C 0.3770 0.2560 -0.0192 1.000 2 i d Uani ?
H29A H 0.3325 0.3073 -0.0483 1.000 2 i d Uiso 0.04000
H29B H 0.3126 0.1515 -0.0491 1.000 2 i d Uiso 0.04000
C30 C 0.8379 0.6285 0.2631 1.000 2 i d Uani ?
H30A H 0.9145 0.5982 0.2631 1.000 2 i d Uiso 0.04000
H30B H 0.7921 0.5953 0.1791 1.000 2 i d Uiso 0.04000
C31 C 0.7299 0.6822 0.4321 1.000 2 i d Uani ?
H31A H 0.7742 0.6885 0.5083 1.000 2 i d Uiso 0.04000
H31B H 0.6323 0.6647 0.4353 1.000 2 i d Uiso 0.04000
H41 H 1.0942 0.6415 0.0900 1.000 2 i d Uiso 0.04543
H42 H 1.2330 0.4354 0.2777 1.000 2 i d Uiso 0.05414
H43 H 1.2211 0.6242 0.2333 1.000 2 i d Uiso 0.05851
H45 H 1.3374 0.4808 0.3849 1.000 2 i d Uiso 0.06837
H46 H 1.4469 0.7170 0.5131 1.000 2 i d Uiso 0.07265
H47 H 1.4375 0.8369 0.4789 1.000 2 i d Uiso 0.06584

loop_
_atom_type_symbol
_atom_type_radius_bond
P 1.200
N 1.200
O 1.200
C 1.200
H 1.200
